data_2014593
loop_
_publ_author_name
'Gobius du Sart, Gerrit'
'Alberda van Ekenstein, Gert O. R.'
'Meetsma, Auke'
'Ten Brinke, Gerrit'

_publ_section_title
;
 Two new polymorphs of diphenyl(4-pyridyl)methyl methacrylate
;
_journal_issue 11
_journal_name_full 'Acta Crystallographica Section C'
_journal_page_first o824
_journal_page_last o826
_journal_paper_doi 10.1107/S0108270104024217
_journal_volume 60
_journal_year 2004
_chemical_formula_iupac 'C22 H19 N O2'
_chemical_formula_moiety 'C22 H19 N O2'
_chemical_formula_sum 'C22 H19 N O2'
_chemical_formula_weight 329.40
_chemical_name_systematic
;
diphenyl(4-pyridyl)methyl methacrylate
;
_space_group_IT_number 43
_symmetry_cell_setting orthorhombic
_symmetry_space_group_name_Hall 'F 2 -2d'
_symmetry_space_group_name_H-M 'F d d 2'
_atom_sites_solution_hydrogens difmap
_atom_sites_solution_primary direct
_atom_sites_solution_secondary difmap
_cell_angle_alpha 90
_cell_angle_beta 90
_cell_angle_gamma 90
_cell_formula_units_Z 16
_cell_length_a 19.1700(10)
_cell_length_b 42.244(3)
_cell_length_c 8.4475(6)
_cell_measurement_reflns_used 4817
_cell_measurement_temperature 100.0(10)
_cell_measurement_theta_max 27.37
_cell_measurement_theta_min 2.33
_cell_volume 6840.9(8)
_computing_cell_refinement 'SAINT (Bruker, 2000)'
_computing_data_collection 'SMART (Bruker, 2001)'
_computing_data_reduction 'SAINT? and XPREP (Bruker, 2000)'
_computing_molecular_graphics
;
 PLUTO (Meetsma, 2004) and
 PLATON (Spek, 2003)
;
_computing_publication_material PLATON
_computing_structure_refinement 'SHELXL97 (Sheldrick, 1997)'
_computing_structure_solution
;
 SIR97 (Altomare et al., 1999)
;
_diffrn_ambient_temperature 100.0(10)
_diffrn_detector_area_resol_mean '4096x4096 / 62x62 (binned 512)'
_diffrn_measured_fraction_theta_full 0.999
_diffrn_measured_fraction_theta_max 0.999
_diffrn_measurement_device_type
;
  Bruker SMART Apex; area detector
;
_diffrn_measurement_method '\p and \w scans'
_diffrn_radiation_monochromator 'parallel mounted graphite'
_diffrn_radiation_source 'fine focus sealed Siemens Mo tube '
_diffrn_radiation_type MoK\a
_diffrn_radiation_wavelength 0.71073
_diffrn_reflns_av_R_equivalents 0.0522
_diffrn_reflns_av_sigmaI/netI 0.0535
_diffrn_reflns_limit_h_max 24
_diffrn_reflns_limit_h_min -24
_diffrn_reflns_limit_k_max 53
_diffrn_reflns_limit_k_min -53
_diffrn_reflns_limit_l_max 10
_diffrn_reflns_limit_l_min -10
_diffrn_reflns_number 13883
_diffrn_reflns_reduction_process
;
 Intensity data were corrected for Lorentz and polarization
  effects, decay and absorption and reduced to F~o~^2^
  using SAINT and SADABS (Bruker, 2000).
;
_diffrn_reflns_theta_full 25.00
_diffrn_reflns_theta_max 26.73
_diffrn_reflns_theta_min 2.33
_diffrn_standards_decay_% 0
_diffrn_standards_number 0
_exptl_absorpt_coefficient_mu 0.082
_exptl_absorpt_correction_T_max 0.9935
_exptl_absorpt_correction_T_min 0.9100
_exptl_absorpt_correction_type multi-scan
_exptl_absorpt_process_details '(SADABS, Bruker, 2000)'
_exptl_crystal_colour colorless
_exptl_crystal_density_diffrn 1.279
_exptl_crystal_density_method 'not measured'
_exptl_crystal_description needle
_exptl_crystal_F_000 2784
_exptl_crystal_size_max 0.38
_exptl_crystal_size_mid 0.10
_exptl_crystal_size_min 0.06
_refine_diff_density_max 0.235
_refine_diff_density_min -0.198
_refine_ls_extinction_method none
_refine_ls_goodness_of_fit_ref 1.064
_refine_ls_hydrogen_treatment constr
_refine_ls_matrix_type full
_refine_ls_number_parameters 291
_refine_ls_number_reflns 1944
_refine_ls_number_restraints 1
_refine_ls_restrained_S_all 1.064
_refine_ls_R_factor_all 0.0438
_refine_ls_R_factor_gt 0.0371
_refine_ls_shift/su_max 0.000
_refine_ls_shift/su_mean 0.000
_refine_ls_structure_factor_coef Fsqd
_refine_ls_weighting_details 'calc w=1/[\s^2^(Fo^2^)+(0.0124P)^2^+8.7015P] where P=(Fo^2^+2Fc^2^)/3'
_refine_ls_weighting_scheme calc
_refine_ls_wR_factor_gt 0.0823
_refine_ls_wR_factor_ref 0.0852
_reflns_number_gt 1750
_reflns_number_total 1944
_reflns_threshold_expression I>2\s(I)
_cod_data_source_file tr1099.cif
_cod_data_source_block I
_cod_depositor_comments
;
The following automatic conversions were performed:
'_symmetry_cell_setting' value 'Orthorhombic' changed to 'orthorhombic'
according to '/home/saulius/struct/CIF-dictionaries/cif_core.dic'
dictionary named 'cif_core.dic' version 2.4.1 from 2010-06-29.

Automatic conversion script
Id: cif_fix_enum 1527 2010-12-29 10:47:43Z saulius 

The following automatic conversions were performed:

'_symmetry_cell_setting' value 'Orthorhombic' changed to
'orthorhombic' according to
/home/saulius/struct/CIF-dictionaries/cif_core.dic dictionary named
'cif_core.dic' version 2.4.1 from
2010-06-29.

'_exptl_absorpt_correction_type' value 'Multi-Scan'
changed to 'multi-scan' according to
/home/saulius/struct/CIF-dictionaries/cif_core.dic dictionary named
'cif_core.dic' version 2.4.1 from 2010-06-29.

Automatic conversion script
Id: cif_fix_values 1715 2011-07-08 13:25:40Z adriana 
;
_cod_database_code 2014593

loop_
_symmetry_equiv_pos_as_xyz
x,y,z
-x,-y,z
1/4-x,1/4+y,1/4+z
3/4+x,3/4-y,1/4+z
x,1/2+y,1/2+z
-x,1/2-y,1/2+z
1/4-x,3/4+y,3/4+z
3/4+x,1/4-y,3/4+z
1/2+x,y,1/2+z
1/2-x,-y,1/2+z
3/4-x,1/4+y,3/4+z
1/4+x,3/4-y,3/4+z
1/2+x,1/2+y,z
1/2-x,1/2-y,z
3/4-x,3/4+y,1/4+z
1/4+x,1/4-y,1/4+z

loop_
_atom_site_aniso_label
_atom_site_aniso_U_11
_atom_site_aniso_U_22
_atom_site_aniso_U_33
_atom_site_aniso_U_12
_atom_site_aniso_U_13
_atom_site_aniso_U_23
O1 0.0268(9) 0.0310(10) 0.0342(11) -0.0016(8) 0.0059(9) 0.0015(9)
O2 0.0259(9) 0.0172(8) 0.0251(9) -0.0008(7) 0.0018(8) 0.0035(8)
N 0.0241(11) 0.0281(12) 0.0265(11) -0.0032(9) -0.0003(10) -0.0054(10)
C1 0.0515(19) 0.0175(12) 0.0293(16) -0.0060(12) 0.0016(14) 0.0017(12)
C2 0.0402(17) 0.0421(17) 0.0425(18) -0.0141(14) -0.0064(15) 0.0146(15)
C3 0.0363(14) 0.0289(13) 0.0192(13) -0.0083(12) -0.0064(11) 0.0027(10)
C4 0.0282(12) 0.0241(12) 0.0191(12) -0.0048(11) -0.0001(11) -0.0004(11)
C5 0.0213(12) 0.0149(11) 0.0192(12) 0.0001(9) 0.0014(10) 0.0014(10)
C6 0.0119(10) 0.0203(12) 0.0219(12) 0.0019(9) 0.0005(9) 0.0000(10)
C7 0.0287(13) 0.0224(13) 0.0217(13) -0.0030(10) 0.0001(11) 0.0030(11)
C8 0.0305(14) 0.0337(14) 0.0200(14) -0.0022(11) -0.0030(11) 0.0002(11)
C9 0.0210(12) 0.0191(12) 0.0304(15) -0.0010(10) 0.0047(11) 0.0001(11)
C10 0.0173(11) 0.0218(12) 0.0227(13) 0.0011(9) 0.0029(10) 0.0030(10)
C11 0.0183(11) 0.0207(11) 0.0231(13) -0.0045(9) 0.0037(10) 0.0048(10)
C12 0.0218(12) 0.0295(13) 0.0260(13) 0.0015(11) 0.0011(11) 0.0003(12)
C13 0.0212(13) 0.0379(15) 0.0315(15) 0.0048(12) -0.0042(12) 0.0050(13)
C14 0.0257(13) 0.0420(16) 0.0289(15) -0.0037(12) -0.0049(13) 0.0076(14)
C15 0.0353(15) 0.0343(15) 0.0301(15) -0.0101(12) -0.0020(13) -0.0048(13)
C16 0.0282(13) 0.0236(13) 0.0284(14) -0.0048(11) -0.0044(12) 0.0016(12)
C17 0.0199(11) 0.0175(11) 0.0185(12) 0.0006(9) -0.0030(10) -0.0052(10)
C18 0.0235(12) 0.0206(12) 0.0186(12) -0.0016(10) -0.0010(10) -0.0050(10)
C19 0.0303(13) 0.0248(13) 0.0205(12) -0.0066(10) 0.0033(12) -0.0056(11)
C20 0.0253(13) 0.0253(13) 0.0311(14) 0.0000(10) 0.0079(12) -0.0101(12)
C21 0.0240(14) 0.0268(13) 0.0379(16) 0.0055(11) -0.0015(12) -0.0008(12)
C22 0.0290(14) 0.0216(12) 0.0267(13) -0.0007(10) 0.0033(12) 0.0033(12)

loop_
_atom_site_label
_atom_site_fract_x
_atom_site_fract_y
_atom_site_fract_z
_atom_site_U_iso_or_equiv
_atom_site_thermal_displace_type
_atom_site_calc_flag
_atom_site_refinement_flags
_atom_site_occupancy
_atom_site_type_symbol
O1 0.22564(9) 0.07996(4) 0.1146(2) 0.0307(6) Uani . . 1.000 O
O2 0.11558(9) 0.09228(4) 0.1832(2) 0.0227(5) Uani . . 1.000 O
N 0.08673(11) -0.00934(5) -0.1274(3) 0.0262(7) Uani . . 1.000 N
C1 0.13339(17) 0.15317(6) 0.1032(3) 0.0328(9) Uani . . 1.000 C
C2 0.25401(15) 0.14140(7) 0.0114(4) 0.0416(10) Uani . . 1.000 C
C3 0.18642(14) 0.13299(6) 0.0806(3) 0.0281(8) Uani . . 1.000 C
C4 0.18008(13) 0.09882(6) 0.1271(3) 0.0238(7) Uani . . 1.000 C
C5 0.10218(12) 0.06076(5) 0.2484(3) 0.0185(7) Uani . . 1.000 C
C6 0.09934(11) 0.03615(5) 0.1156(3) 0.0180(7) Uani . . 1.000 C
C7 0.10586(14) 0.04425(6) -0.0422(3) 0.0243(8) Uani . . 1.000 C
C8 0.09946(14) 0.02110(7) -0.1570(3) 0.0281(8) Uani . . 1.000 C
C9 0.07974(13) -0.01689(6) 0.0260(3) 0.0235(8) Uani . . 1.000 C
C10 0.08500(12) 0.00469(6) 0.1489(3) 0.0206(7) Uani . . 1.000 C
C11 0.15524(12) 0.05446(5) 0.3804(3) 0.0207(7) Uani . . 1.000 C
C12 0.19774(13) 0.02824(6) 0.3885(3) 0.0258(7) Uani . . 1.000 C
C13 0.24400(13) 0.02423(7) 0.5139(3) 0.0302(8) Uani . . 1.000 C
C14 0.24952(14) 0.04720(7) 0.6293(4) 0.0322(8) Uani . . 1.000 C
C15 0.20825(15) 0.07387(7) 0.6207(4) 0.0332(9) Uani . . 1.000 C
C16 0.16070(14) 0.07727(6) 0.4990(3) 0.0267(8) Uani . . 1.000 C
C17 0.02824(12) 0.06362(5) 0.3183(3) 0.0186(7) Uani . . 1.000 C
C18 0.00821(13) 0.04424(6) 0.4450(3) 0.0209(7) Uani . . 1.000 C
C19 -0.05867(14) 0.04557(6) 0.5059(3) 0.0252(7) Uani . . 1.000 C
C20 -0.10703(14) 0.06604(6) 0.4408(3) 0.0272(8) Uani . . 1.000 C
C21 -0.08803(14) 0.08511(7) 0.3150(4) 0.0296(8) Uani . . 1.000 C
C22 -0.02094(14) 0.08392(6) 0.2535(3) 0.0258(8) Uani . . 1.000 C
H1 0.13766 0.17425 0.07195 0.0410(17) Uiso . . 1.00(6) H
H1' 0.09108 0.14712 0.15421 0.0457(18) Uiso . . 1.00(6) H
H2 0.25777 0.13215 -0.09468 0.0624 Uiso . . 1.000 H
H2' 0.29158 0.13317 0.07846 0.0624 Uiso . . 1.000 H
H2" 0.25789 0.16448 0.00409 0.0624 Uiso . . 1.000 H
H7 0.11598 0.06521 -0.07221 0.0244(14) Uiso . . 1.00(5) H
H8 0.10490 0.02656 -0.27134 0.0594(19) Uiso . . 1.00(7) H
H9 0.06983 -0.03931 0.04542 0.0261(14) Uiso . . 1.00(5) H
H10 0.07996 -0.00245 0.25598 0.0246(14) Uiso . . 1.00(5) H
H12 0.19696 0.01191 0.31011 0.0409(16) Uiso . . 1.00(6) H
H13 0.27250 0.00533 0.51681 0.0523(18) Uiso . . 1.00(6) H
H14 0.27649 0.04558 0.71442 0.0431(17) Uiso . . 1.00(6) H
H15 0.21296 0.09142 0.70478 0.0375(15) Uiso . . 1.00(6) H
H16 0.13416 0.09491 0.49635 0.0176(14) Uiso . . 1.00(5) H
H18 0.03959 0.03092 0.48312 0.0137(13) Uiso . . 1.00(4) H
H19 -0.07126 0.03241 0.59752 0.0169(13) Uiso . . 1.00(4) H
H20 -0.15363 0.06671 0.48514 0.0273(15) Uiso . . 1.00(5) H
H21 -0.12134 0.09948 0.26717 0.0245(14) Uiso . . 1.00(5) H
H22 -0.00873 0.09536 0.16244 0.0254(14) Uiso . . 1.00(5) H

loop_
_atom_type_symbol
_atom_type_description
_atom_type_scat_dispersion_real
_atom_type_scat_dispersion_imag
_atom_type_scat_source
O O 0.0106 0.0060 'International Tables Vol C Tables 4.2.6.8 and 6.1.1.4'
N N 0.0061 0.0033 'International Tables Vol C Tables 4.2.6.8 and 6.1.1.4'
H H 0.0000 0.0000 'International Tables Vol C Tables 4.2.6.8 and 6.1.1.4'
C C 0.0033 0.0016 'International Tables Vol C Tables 4.2.6.8 and 6.1.1.4'

loop_
_geom_angle_atom_site_label_1
_geom_angle_atom_site_label_2
_geom_angle_atom_site_label_3
_geom_angle
_geom_angle_publ_flag
C4 O2 C5 118.56(18) no
C8 N C9 115.4(2) no
C1 C3 C2 125.0(2) no
C1 C3 C4 120.9(2) no
C2 C3 C4 114.2(2) no
O1 C4 O2 124.5(2) no
O1 C4 C3 124.2(2) no
O2 C4 C3 111.2(2) no
O2 C5 C6 110.39(19) no
O2 C5 C11 108.38(17) no
O2 C5 C17 103.56(17) no
C6 C5 C11 116.04(18) no
C6 C5 C17 107.55(18) no
C11 C5 C17 110.2(2) no
C5 C6 C7 122.4(2) no
C5 C6 C10 120.6(2) no
C7 C6 C10 116.8(2) no
C6 C7 C8 119.6(2) no
N C8 C7 124.6(2) no
N C9 C10 124.1(2) no
C6 C10 C9 119.6(2) no
C5 C11 C12 124.7(2) no
C5 C11 C16 116.9(2) no
C12 C11 C16 118.4(2) no
C11 C12 C13 120.9(2) no
C12 C13 C14 120.1(3) no
C13 C14 C15 119.6(3) no
C14 C15 C16 120.2(3) no
C11 C16 C15 120.8(2) no
C5 C17 C18 120.0(2) no
C5 C17 C22 121.5(2) no
C18 C17 C22 118.5(2) no
C17 C18 C19 121.0(2) no
C18 C19 C20 120.0(2) no
C19 C20 C21 119.6(2) no
C20 C21 C22 120.7(3) no
C17 C22 C21 120.3(2) no
C3 C1 H1 120.00 no
C3 C1 H1' 123.00 no
H1 C1 H1' 117.00 no
C3 C2 H2 109.00 no
C3 C2 H2' 109.00 no
C3 C2 H2" 109.00 no
H2 C2 H2' 109.00 no
H2 C2 H2" 109.00 no
H2' C2 H2" 109.00 no
C6 C7 H7 121.00 no
C8 C7 H7 120.00 no
N C8 H8 115.00 no
C7 C8 H8 120.00 no
N C9 H9 114.00 no
C10 C9 H9 122.00 no
C6 C10 H10 121.00 no
C9 C10 H10 120.00 no
C11 C12 H12 122.00 no
C13 C12 H12 117.00 no
C12 C13 H13 119.00 no
C14 C13 H13 121.00 no
C13 C14 H14 124.00 no
C15 C14 H14 116.00 no
C14 C15 H15 120.00 no
C16 C15 H15 120.00 no
C11 C16 H16 121.00 no
C15 C16 H16 118.00 no
C17 C18 H18 118.00 no
C19 C18 H18 121.00 no
C18 C19 H19 120.00 no
C20 C19 H19 120.00 no
C19 C20 H20 119.00 no
C21 C20 H20 122.00 no
C20 C21 H21 121.00 no
C22 C21 H21 118.00 no
C17 C22 H22 118.00 no
C21 C22 H22 121.00 no

loop_
_geom_bond_atom_site_label_1
_geom_bond_atom_site_label_2
_geom_bond_site_symmetry_1
_geom_bond_site_symmetry_2
_geom_bond_distance
_geom_bond_publ_flag
O1 C4 . . 1.187(3) no
O2 C4 . . 1.353(3) no
O2 C5 . . 1.464(3) no
N C8 . . 1.333(4) no
N C9 . . 1.341(4) no
C1 C3 . . 1.340(4) no
C2 C3 . . 1.465(4) no
C3 C4 . . 1.501(4) no
C5 C6 . . 1.531(3) no
C5 C11 . . 1.533(3) no
C5 C17 . . 1.540(3) no
C6 C7 . . 1.382(4) no
C6 C10 . . 1.386(3) no
C7 C8 . . 1.383(4) no
C9 C10 . . 1.385(4) no
C11 C12 . . 1.377(3) no
C11 C16 . . 1.394(3) no
C12 C13 . . 1.392(4) no
C13 C14 . . 1.380(4) no
C14 C15 . . 1.379(4) no
C15 C16 . . 1.382(4) no
C17 C18 . . 1.401(3) no
C17 C22 . . 1.387(3) no
C18 C19 . . 1.383(4) no
C19 C20 . . 1.382(4) no
C20 C21 . . 1.382(4) no
C21 C22 . . 1.388(4) no
C1 H1 . . 0.9300 no
C1 H1' . . 0.9500 no
C2 H2 . . 0.9800 no
C2 H2' . . 0.9800 no
C2 H2" . . 0.9800 no
C7 H7 . . 0.9400 no
C8 H8 . . 1.0000 no
C9 H9 . . 0.9800 no
C10 H10 . . 0.9600 no
C12 H12 . . 0.9600 no
C13 H13 . . 0.9700 no
C14 H14 . . 0.8900 no
C15 H15 . . 1.0300 no
C16 H16 . . 0.9000 no
C18 H18 . . 0.8800 no
C19 H19 . . 0.9800 no
C20 H20 . . 0.9700 no
C21 H21 . . 0.9700 no
C22 H22 . . 0.9400 no

loop_
_geom_contact_atom_site_label_1
_geom_contact_atom_site_label_2
_geom_contact_distance
_geom_contact_site_symmetry_2
_geom_contact_publ_flag
O1 C6 3.048(3) . no
O1 C7 3.050(3) . no
O1 C11 2.833(3) . no
O1 C12 3.227(3) . no
O1 H2 2.8900 . no
O1 H2' 2.6000 . no
O1 H7 2.7000 . no
O1 H20 2.6200 9_554 no
O2 H1' 2.3800 . no
O2 H7 2.4400 . no
O2 H16 2.6700 . no
O2 H22 2.3900 . no
N H19 2.5400 2_554 no
N H1 2.8800 7_544 no
C4 C7 3.063(4) . no
C4 C16 3.292(4) . no
C6 O1 3.048(3) . no
C7 C4 3.063(4) . no
C7 O1 3.050(3) . no
C8 C15 3.584(4) 1_554 no
C8 C14 3.571(4) 1_554 no
C9 C9 3.374(4) 2_555 no
C9 C13 3.395(4) 10_554 no
C9 C10 3.364(3) 2_555 no
C10 C10 3.283(3) 2_555 no
C10 C12 3.124(4) . no
C10 C9 3.364(3) 2_555 no
C10 C18 3.349(4) . no
C11 O1 2.833(3) . no
C12 O1 3.227(3) . no
C12 C10 3.124(4) . no
C13 C9 3.395(4) 10_555 no
C14 C8 3.571(4) 1_556 no
C15 C8 3.584(4) 1_556 no
C16 C4 3.292(4) . no
C16 C18 3.271(4) . no
C18 C16 3.271(4) . no
C18 C10 3.349(4) . no
C1 H9 3.0600 3_555 no
C4 H7 2.5200 . no
C6 H12 2.6900 . no
C7 H2" 3.0900 8_454 no
C8 H13 3.0700 10_554 no
C9 H13 2.8800 10_554 no
C9 H1 3.0900 7_544 no
C10 H13 2.9800 10_554 no
C10 H12 2.5600 . no
C11 H10 2.9900 . no
C11 H18 2.5800 . no
C12 H10 2.8300 . no
C14 H8 3.0300 1_556 no
C15 H8 2.9600 1_556 no
C16 H8 3.0800 1_556 no
C16 H18 3.0400 . no
C17 H16 2.8500 . no
C17 H10 3.0100 . no
C18 H10 2.8900 . no
C18 H10 2.9200 2_555 no
C19 H10 2.8200 2_555 no
C19 H2" 2.9800 8_455 no
C20 H14 3.0600 9_454 no
C21 H9 3.0100 2_555 no
C21 H16 3.0600 8_454 no
C22 H9 2.7400 2_555 no
H1 H2" 2.4100 . no
H1 N 2.8800 3_555 no
H1 C9 3.0900 3_555 no
H1 H9 2.5700 3_555 no
H1' O2 2.3800 . no
H2 O1 2.8900 . no
H2 H15 2.5600 1_554 no
H2' O1 2.6000 . no
H2" H1 2.4100 . no
H2" C7 3.0900 16_555 no
H2" C19 2.9800 16_554 no
H7 O1 2.7000 . no
H7 O2 2.4400 . no
H7 C4 2.5200 . no
H8 C14 3.0300 1_554 no
H8 C15 2.9600 1_554 no
H8 C16 3.0800 1_554 no
H8 H18 2.4300 1_554 no
H9 C21 3.0100 2_555 no
H9 C22 2.7400 2_555 no
H9 C1 3.0600 7_544 no
H9 H1 2.5700 7_544 no
H10 C11 2.9900 . no
H10 C12 2.8300 . no
H10 C17 3.0100 . no
H10 C18 2.8900 . no
H10 H12 2.3700 . no
H10 H18 2.5000 . no
H10 C18 2.9200 2_555 no
H10 C19 2.8200 2_555 no
H12 C6 2.6900 . no
H12 C10 2.5600 . no
H12 H10 2.3700 . no
H13 C8 3.0700 10_555 no
H13 C9 2.8800 10_555 no
H13 C10 2.9800 10_555 no
H14 C20 3.0600 9_555 no
H15 H2 2.5600 1_556 no
H16 O2 2.6700 . no
H16 C17 2.8500 . no
H16 C21 3.0600 16_555 no
H16 H21 2.3600 16_555 no
H18 C11 2.5800 . no
H18 C16 3.0400 . no
H18 H8 2.4300 1_556 no
H18 H10 2.5000 . no
H19 N 2.5400 2_556 no
H20 O1 2.6200 9_455 no
H21 H16 2.3600 8_454 no
H22 O2 2.3900 . no

loop_
_geom_hbond_atom_site_label_D
_geom_hbond_atom_site_label_H
_geom_hbond_atom_site_label_A
_geom_hbond_site_symmetry_A
_geom_hbond_distance_DH
_geom_hbond_distance_HA
_geom_hbond_distance_DA
_geom_hbond_angle_DHA
_geom_hbond_publ_flag
C7 H7 O2 . 0.9400 2.4400 2.789(3) 102.00 no
C19 H19 N 2_556 0.9800 2.5400 3.497(4) 165.00 no

loop_
_geom_torsion_atom_site_label_1
_geom_torsion_atom_site_label_2
_geom_torsion_atom_site_label_3
_geom_torsion_atom_site_label_4
_geom_torsion
_geom_torsion_publ_flag
C5 O2 C4 O1 6.5(4) no
C5 O2 C4 C3 -174.2(2) no
C4 O2 C5 C6 -72.2(2) no
C4 O2 C5 C11 55.9(3) no
C4 O2 C5 C17 173.0(2) no
C9 N C8 C7 0.3(4) no
C8 N C9 C10 0.0(4) no
C8 N C9 H9 179.00 no
C9 N C8 H8 180.00 no
C1 C3 C4 O2 3.0(3) no
C2 C3 C4 O1 2.1(4) no
C1 C3 C4 O1 -177.7(3) no
C2 C3 C4 O2 -177.2(2) no
O2 C5 C6 C10 -177.93(19) no
O2 C5 C6 C7 -2.6(3) no
C17 C5 C6 C7 109.8(2) no
C17 C5 C6 C10 -65.6(3) no
O2 C5 C11 C12 -126.8(2) no
O2 C5 C11 C16 52.6(3) no
C6 C5 C11 C12 -2.0(3) no
C11 C5 C6 C7 -126.4(2) no
C11 C5 C6 C10 58.3(3) no
C17 C5 C11 C16 -60.1(3) no
O2 C5 C17 C18 -152.9(2) no
O2 C5 C17 C22 30.5(3) no
C6 C5 C17 C18 90.2(3) no
C6 C5 C17 C22 -86.4(3) no
C11 C5 C17 C18 -37.2(3) no
C11 C5 C17 C22 146.2(2) no
C6 C5 C11 C16 177.4(2) no
C17 C5 C11 C12 120.5(2) no
C5 C6 C10 C9 177.2(2) no
C7 C6 C10 C9 1.6(3) no
C5 C6 C7 C8 -176.9(2) no
C10 C6 C7 C8 -1.4(4) no
C6 C7 C8 N 0.4(4) no
N C9 C10 C6 -1.0(4) no
C5 C11 C12 C13 -179.3(2) no
C12 C11 C16 C15 0.8(4) no
C5 C11 C16 C15 -178.6(2) no
C16 C11 C12 C13 1.4(4) no
C11 C12 C13 C14 -2.3(4) no
C12 C13 C14 C15 0.9(4) no
C13 C14 C15 C16 1.3(4) no
C14 C15 C16 C11 -2.2(4) no
C5 C17 C18 C19 -177.6(2) no
C18 C17 C22 C21 0.8(4) no
C22 C17 C18 C19 -0.9(4) no
C5 C17 C22 C21 177.5(2) no
C17 C18 C19 C20 0.6(4) no
C18 C19 C20 C21 -0.1(4) no
C19 C20 C21 C22 0.0(4) no
C20 C21 C22 C17 -0.4(4) no

loop_
_cod_related_entry_id
_cod_related_entry_database
_cod_related_entry_code
1 ChemSpider 21107538
